data_1557844
loop_
_publ_author_name
'Jost, Maximilian'
'Richter, Roman-Malte'
'Balmer, Markus'
'Peters, Bertram'
'Dankert, Fabian'
'von H\"anisch, Carsten'

_publ_section_title
;
 Coordination polymers of alkali metal cyclosiloxazanides with one- and
 two-dimensional structures.
;
_journal_issue 18
_journal_name_full 'Dalton transactions (Cambridge, England : 2003)'
_journal_page_first 5787
_journal_page_last 5790
_journal_paper_doi 10.1039/d0dt01060j
_journal_volume 49
_journal_year 2020
_chemical_formula_moiety '0.13(C64 H192 N8 Na8 O8 Si32)'
_chemical_formula_sum 'C8 H24 N Na O Si4'
_chemical_formula_weight 285.63
_space_group_crystal_system monoclinic
_space_group_IT_number 14
_space_group_name_Hall '-P 2yn'
_space_group_name_H-M_alt 'P 1 21/n 1'
_atom_sites_solution_hydrogens geom
_atom_sites_solution_primary iterative
_audit_creation_date 2019-07-02
_audit_creation_method
;
Olex2 1.2
(compiled 2018.05.29 svn.r3508 for OlexSys, GUI svn.r5506)
;
_audit_update_record
;
2020-03-30 deposited with the CCDC.	2020-04-08 downloaded from the CCDC.
;
_cell_angle_alpha 90
_cell_angle_beta 110.3280(10)
_cell_angle_gamma 90
_cell_formula_units_Z 8
_cell_length_a 12.9603(2)
_cell_length_b 15.1185(2)
_cell_length_c 17.6321(3)
_cell_measurement_reflns_used 36895
_cell_measurement_temperature 100.0
_cell_measurement_theta_max 76.416
_cell_measurement_theta_min 3.962
_cell_volume 3239.67(9)
_computing_data_collection 'STOE X-AREA'
_computing_molecular_graphics 'Olex2 (Dolomanov et al., 2009)'
_computing_publication_material 'Olex2 (Dolomanov et al., 2009) and MS-Word'
_computing_structure_refinement 'ShelXL (Sheldrick, 2015)'
_computing_structure_solution 'ShelXT (Sheldrick, 2015)'
_diffrn_ambient_temperature 100.0
_diffrn_measured_fraction_theta_full 0.999
_diffrn_measured_fraction_theta_max 0.980
_diffrn_measurement_device_type 'STOE StadiVari'
_diffrn_measurement_method '\w scans'
_diffrn_radiation_type CuK\a
_diffrn_radiation_wavelength 1.54186
_diffrn_reflns_av_R_equivalents 0.0382
_diffrn_reflns_av_unetI/netI 0.0699
_diffrn_reflns_Laue_measured_fraction_full 0.999
_diffrn_reflns_Laue_measured_fraction_max 0.980
_diffrn_reflns_limit_h_max 16
_diffrn_reflns_limit_h_min -14
_diffrn_reflns_limit_k_max 18
_diffrn_reflns_limit_k_min -18
_diffrn_reflns_limit_l_max 22
_diffrn_reflns_limit_l_min -20
_diffrn_reflns_number 36084
_diffrn_reflns_point_group_measured_fraction_full 0.999
_diffrn_reflns_point_group_measured_fraction_max 0.980
_diffrn_reflns_theta_full 67.686
_diffrn_reflns_theta_max 76.416
_diffrn_reflns_theta_min 3.962
_exptl_absorpt_coefficient_mu 3.514
_exptl_absorpt_correction_T_max 0.7795
_exptl_absorpt_correction_T_min 0.3672
_exptl_absorpt_correction_type sphere
_exptl_absorpt_process_details 'X-Area LANA 1.68.2.0 (STOE, 2016)'
_exptl_crystal_colour colourless
_exptl_crystal_colour_primary colourless
_exptl_crystal_density_diffrn 1.171
_exptl_crystal_description plank
_exptl_crystal_F_000 1232
_exptl_crystal_size_max 0.377
_exptl_crystal_size_mid 0.035
_exptl_crystal_size_min 0.035
_exptl_crystal_size_rad 0.058
_refine_diff_density_max 0.308
_refine_diff_density_min -0.260
_refine_diff_density_rms 0.050
_refine_ls_extinction_method none
_refine_ls_goodness_of_fit_ref 0.786
_refine_ls_hydrogen_treatment constr
_refine_ls_matrix_type full
_refine_ls_number_parameters 287
_refine_ls_number_reflns 6672
_refine_ls_number_restraints 0
_refine_ls_restrained_S_all 0.786
_refine_ls_R_factor_all 0.0405
_refine_ls_R_factor_gt 0.0255
_refine_ls_shift/su_max 0.001
_refine_ls_shift/su_mean 0.000
_refine_ls_structure_factor_coef Fsqd
_refine_ls_weighting_details 'w=1/[\s^2^(Fo^2^)+(0.0160P)^2^] where P=(Fo^2^+2Fc^2^)/3'
_refine_ls_weighting_scheme calc
_refine_ls_wR_factor_gt 0.0539
_refine_ls_wR_factor_ref 0.0555
_reflns_Friedel_coverage 0.000
_reflns_number_gt 4501
_reflns_number_total 6672
_reflns_threshold_expression 'I > 2\s(I)'
_cod_data_source_file d0dt01060j2.cif
_cod_data_source_block cvh-na-n(si2me4)2o
_cod_depositor_comments 'Adding full bibliography for 1557842--1557846.cif.'
_cod_database_code 1557844
_shelx_shelxl_version_number 2016/6
_shelx_space_group_comment
;
The symmetry employed for this shelxl refinement is uniquely defined
by the following loop, which should always be used as a source of
symmetry information in preference to the above space-group names.
They are only intended as comments.
;
_shelx_estimated_absorpt_t_min 0.887
_shelx_estimated_absorpt_t_max 0.351
_olex2_refinement_description
;
1. Fixed Uiso
 At 1.5 times of:
  All C(H,H,H) groups
2.a Idealised Me refined as rotating group:
 C8(H8A,H8B,H8C), C10(H10A,H10B,H10C), C00H(H00A,H00B,H00C), C1(H1A,H1B,H1C),
 C13(H13A,H13B,H13C), C9(H9A,H9B,H9C), C16(H16A,H16B,H16C), C12(H12A,H12B,H12C),
  C6(H6A,H6B,H6C), C3(H3A,H3B,H3C), C7(H7A,H7B,H7C), C15(H15A,H15B,H15C),
 C11(H11A,H11B,H11C), C5(H5A,H5B,H5C), C14(H14A,H14B,H14C), C4(H4A,H4B,H4C)
;
_olex2_submission_special_instructions 'No special instructions were received'

loop_
_space_group_symop_operation_xyz
'x, y, z'
'-x+1/2, y+1/2, -z+1/2'
'-x, -y, -z'
'x-1/2, -y-1/2, z-1/2'

loop_
_atom_site_label
_atom_site_type_symbol
_atom_site_fract_x
_atom_site_fract_y
_atom_site_fract_z
_atom_site_U_iso_or_equiv
_atom_site_adp_type
_atom_site_occupancy
_atom_site_site_symmetry_order
_atom_site_calc_flag
_atom_site_refinement_flags_posn
_atom_site_refinement_flags_adp
_atom_site_refinement_flags_occupancy
_atom_site_disorder_assembly
_atom_site_disorder_group
Si4 Si 0.62137(5) 0.68774(4) 0.65793(3) 0.01998(11) Uani 1 1 d . . . . .
Si1 Si 0.42481(5) 0.69187(3) 0.51059(3) 0.01891(11) Uani 1 1 d . . . . .
Si5 Si 0.20515(5) 0.48404(3) 0.64963(3) 0.01997(11) Uani 1 1 d . . . . .
Si8 Si 0.36638(5) 0.50488(3) 0.80860(3) 0.02061(12) Uani 1 1 d . . . . .
Si7 Si 0.35079(5) 0.35116(3) 0.82356(3) 0.02070(12) Uani 1 1 d . . . . .
Si6 Si 0.12545(5) 0.37572(3) 0.71048(3) 0.02014(12) Uani 1 1 d . . . . .
Si3 Si 0.67566(5) 0.82227(4) 0.61413(3) 0.02095(12) Uani 1 1 d . . . . .
Si2 Si 0.45119(5) 0.84370(3) 0.48774(3) 0.02101(12) Uani 1 1 d . . . . .
Na1 Na 0.45661(7) 0.51459(5) 0.64551(5) 0.02754(19) Uani 1 1 d . . . . .
O1 O 0.56462(12) 0.87771(9) 0.55995(8) 0.0241(3) Uani 1 1 d . . . . .
O2 O 0.21811(11) 0.31901(9) 0.78608(8) 0.0222(3) Uani 1 1 d . . . . .
N1 N 0.48547(13) 0.66247(10) 0.60944(9) 0.0193(3) Uani 1 1 d . . . . .
N2 N 0.32380(14) 0.53357(10) 0.70894(9) 0.0201(4) Uani 1 1 d . . . . .
C8 C 0.47215(17) 0.62120(13) 0.43950(11) 0.0257(5) Uani 1 1 d . . . . .
H8A H 0.435578 0.641249 0.383703 0.038 Uiso 1 1 calc GR . . . .
H8B H 0.453225 0.559188 0.444236 0.038 Uiso 1 1 calc GR . . . .
H8C H 0.552028 0.626786 0.453956 0.038 Uiso 1 1 calc GR . . . .
C10 C 0.22511(17) 0.42526(13) 0.56092(11) 0.0268(5) Uani 1 1 d . . . . .
H10A H 0.277157 0.376347 0.580799 0.040 Uiso 1 1 calc GR . . . .
H10B H 0.254164 0.467003 0.530833 0.040 Uiso 1 1 calc GR . . . .
H10C H 0.154328 0.401986 0.525208 0.040 Uiso 1 1 calc GR . . . .
C00H C 0.65442(17) 0.69894(14) 0.77023(11) 0.0297(5) Uani 1 1 d . . . . .
H00A H 0.731304 0.717220 0.795836 0.045 Uiso 1 1 calc GR . . . .
H00B H 0.643066 0.641944 0.792616 0.045 Uiso 1 1 calc GR . . . .
H00C H 0.606110 0.743502 0.780714 0.045 Uiso 1 1 calc GR . . . .
C1 C 0.27180(16) 0.67138(13) 0.47554(12) 0.0283(5) Uani 1 1 d . . . . .
H1A H 0.238561 0.710359 0.505098 0.042 Uiso 1 1 calc GR . . . .
H1B H 0.258105 0.609567 0.485854 0.042 Uiso 1 1 calc GR . . . .
H1C H 0.239253 0.683579 0.417466 0.042 Uiso 1 1 calc GR . . . .
C13 C 0.40842(17) 0.31631(14) 0.93156(11) 0.0275(5) Uani 1 1 d . . . . .
H13A H 0.485838 0.334081 0.954478 0.041 Uiso 1 1 calc GR . . . .
H13B H 0.402882 0.251901 0.935071 0.041 Uiso 1 1 calc GR . . . .
H13C H 0.366857 0.344631 0.961917 0.041 Uiso 1 1 calc GR . . . .
C9 C 0.08693(17) 0.56203(13) 0.60273(12) 0.0298(5) Uani 1 1 d . . . . .
H9A H 0.019973 0.527938 0.575395 0.045 Uiso 1 1 calc GR . . . .
H9B H 0.103436 0.599981 0.563352 0.045 Uiso 1 1 calc GR . . . .
H9C H 0.075814 0.598776 0.645036 0.045 Uiso 1 1 calc GR . . . .
C16 C 0.29170(18) 0.56375(14) 0.86825(12) 0.0300(5) Uani 1 1 d . . . . .
H16A H 0.212402 0.553543 0.842993 0.045 Uiso 1 1 calc GR . . . .
H16B H 0.306769 0.627334 0.869046 0.045 Uiso 1 1 calc GR . . . .
H16C H 0.317047 0.541040 0.923756 0.045 Uiso 1 1 calc GR . . . .
C12 C 0.05374(18) 0.29285(13) 0.63069(12) 0.0298(5) Uani 1 1 d . . . . .
H12A H -0.006792 0.321757 0.588143 0.045 Uiso 1 1 calc GR . . . .
H12B H 0.024429 0.245046 0.654838 0.045 Uiso 1 1 calc GR . . . .
H12C H 0.106054 0.268373 0.607326 0.045 Uiso 1 1 calc GR . . . .
C6 C 0.76431(17) 0.80464(14) 0.55111(12) 0.0307(5) Uani 1 1 d . . . . .
H6A H 0.829942 0.770918 0.582246 0.046 Uiso 1 1 calc GR . . . .
H6B H 0.786508 0.862054 0.536010 0.046 Uiso 1 1 calc GR . . . .
H6C H 0.722824 0.771716 0.502110 0.046 Uiso 1 1 calc GR . . . .
C3 C 0.33597(17) 0.91181(13) 0.49672(13) 0.0297(5) Uani 1 1 d . . . . .
H3A H 0.267183 0.895097 0.453931 0.045 Uiso 1 1 calc GR . . . .
H3B H 0.351049 0.974559 0.491287 0.045 Uiso 1 1 calc GR . . . .
H3C H 0.329129 0.901552 0.549650 0.045 Uiso 1 1 calc GR . . . .
C7 C 0.71866(17) 0.59874(13) 0.64786(12) 0.0274(5) Uani 1 1 d . . . . .
H7A H 0.709686 0.591258 0.590711 0.041 Uiso 1 1 calc GR . . . .
H7B H 0.701964 0.542838 0.669274 0.041 Uiso 1 1 calc GR . . . .
H7C H 0.794662 0.616079 0.678397 0.041 Uiso 1 1 calc GR . . . .
C15 C 0.51616(17) 0.52836(14) 0.86369(13) 0.0302(5) Uani 1 1 d . . . . .
H15A H 0.537405 0.506231 0.919257 0.045 Uiso 1 1 calc GR . . . .
H15B H 0.528944 0.592307 0.864593 0.045 Uiso 1 1 calc GR . . . .
H15C H 0.560297 0.498805 0.835949 0.045 Uiso 1 1 calc GR . . . .
C11 C 0.02239(17) 0.42281(14) 0.75178(13) 0.0304(5) Uani 1 1 d . . . . .
H11A H 0.056422 0.470735 0.789631 0.046 Uiso 1 1 calc GR . . . .
H11B H -0.002656 0.376354 0.780092 0.046 Uiso 1 1 calc GR . . . .
H11C H -0.040597 0.446015 0.707266 0.046 Uiso 1 1 calc GR . . . .
C5 C 0.75221(17) 0.89654(14) 0.70035(12) 0.0284(5) Uani 1 1 d . . . . .
H5A H 0.710895 0.902119 0.737291 0.043 Uiso 1 1 calc GR . . . .
H5B H 0.760900 0.955056 0.679422 0.043 Uiso 1 1 calc GR . . . .
H5C H 0.824895 0.871301 0.729450 0.043 Uiso 1 1 calc GR . . . .
C14 C 0.42357(18) 0.28930(14) 0.76486(12) 0.0302(5) Uani 1 1 d . . . . .
H14A H 0.393442 0.306876 0.707864 0.045 Uiso 1 1 calc GR . . . .
H14B H 0.412991 0.225605 0.769427 0.045 Uiso 1 1 calc GR . . . .
H14C H 0.502327 0.303093 0.786607 0.045 Uiso 1 1 calc GR . . . .
C4 C 0.46780(19) 0.86900(15) 0.38859(12) 0.0342(5) Uani 1 1 d . . . . .
H4A H 0.533801 0.839365 0.386111 0.051 Uiso 1 1 calc GR . . . .
H4B H 0.475157 0.933036 0.383510 0.051 Uiso 1 1 calc GR . . . .
H4C H 0.403116 0.847823 0.344290 0.051 Uiso 1 1 calc GR . . . .
Na2 Na 0.35201(7) 0.68628(5) 0.67732(5) 0.02364(18) Uani 1 1 d . . . . .

loop_
_atom_site_aniso_label
_atom_site_aniso_U_11
_atom_site_aniso_U_22
_atom_site_aniso_U_33
_atom_site_aniso_U_23
_atom_site_aniso_U_13
_atom_site_aniso_U_12
Si4 0.0210(3) 0.0220(2) 0.0186(3) 0.0018(2) 0.0089(2) 0.0012(2)
Si1 0.0186(3) 0.0190(2) 0.0204(3) 0.0008(2) 0.0085(2) -0.0007(2)
Si5 0.0241(3) 0.0177(2) 0.0200(3) 0.0001(2) 0.0101(2) 0.0000(2)
Si8 0.0222(3) 0.0195(2) 0.0219(3) -0.0006(2) 0.0099(3) -0.0026(2)
Si7 0.0221(3) 0.0194(2) 0.0225(3) 0.0024(2) 0.0101(3) -0.0001(2)
Si6 0.0201(3) 0.0193(2) 0.0229(3) -0.0009(2) 0.0098(2) -0.0021(2)
Si3 0.0193(3) 0.0224(3) 0.0221(3) -0.0002(2) 0.0084(2) -0.0027(2)
Si2 0.0207(3) 0.0203(2) 0.0225(3) 0.0033(2) 0.0081(2) -0.0014(2)
Na1 0.0358(5) 0.0208(4) 0.0337(5) 0.0007(3) 0.0217(4) 0.0017(4)
O1 0.0215(8) 0.0211(7) 0.0266(8) 0.0012(6) 0.0045(7) -0.0015(6)
O2 0.0210(8) 0.0215(7) 0.0248(8) 0.0032(6) 0.0088(6) -0.0021(6)
N1 0.0193(9) 0.0215(8) 0.0180(8) 0.0007(6) 0.0077(7) -0.0011(7)
N2 0.0222(9) 0.0191(8) 0.0207(9) 0.0003(6) 0.0096(8) -0.0023(7)
C8 0.0282(12) 0.0275(10) 0.0222(11) -0.0024(8) 0.0099(10) 0.0004(9)
C10 0.0322(13) 0.0271(10) 0.0229(11) -0.0015(8) 0.0120(10) -0.0018(9)
C00H 0.0295(13) 0.0381(12) 0.0221(11) -0.0004(9) 0.0099(10) 0.0017(10)
C1 0.0223(12) 0.0313(11) 0.0318(12) 0.0063(9) 0.0101(10) -0.0008(9)
C13 0.0285(12) 0.0296(10) 0.0238(11) 0.0052(9) 0.0085(10) 0.0023(10)
C9 0.0309(13) 0.0236(10) 0.0329(13) 0.0003(9) 0.0088(11) 0.0060(9)
C16 0.0371(14) 0.0292(11) 0.0285(12) -0.0063(9) 0.0172(11) -0.0041(10)
C12 0.0296(13) 0.0276(11) 0.0333(13) -0.0051(9) 0.0122(11) -0.0058(9)
C6 0.0302(13) 0.0353(11) 0.0322(12) -0.0009(10) 0.0178(11) -0.0009(10)
C3 0.0226(12) 0.0249(10) 0.0404(13) 0.0030(9) 0.0093(11) 0.0016(9)
C7 0.0257(12) 0.0280(10) 0.0295(12) 0.0016(9) 0.0110(10) 0.0056(9)
C15 0.0238(12) 0.0279(11) 0.0357(13) 0.0012(9) 0.0064(10) -0.0032(9)
C11 0.0278(13) 0.0333(11) 0.0356(13) -0.0029(9) 0.0180(11) -0.0008(10)
C5 0.0234(12) 0.0312(11) 0.0306(12) -0.0052(9) 0.0092(10) -0.0067(9)
C14 0.0338(13) 0.0297(11) 0.0310(12) 0.0031(9) 0.0162(11) 0.0047(10)
C4 0.0326(14) 0.0435(13) 0.0262(12) 0.0080(10) 0.0101(11) -0.0087(11)
Na2 0.0282(5) 0.0184(3) 0.0291(4) 0.0000(3) 0.0159(4) 0.0013(3)

loop_
_atom_type_symbol
_atom_type_description
_atom_type_scat_dispersion_real
_atom_type_scat_dispersion_imag
_atom_type_scat_source
C C 0.0181 0.0091 'International Tables Vol C Tables 4.2.6.8 and 6.1.1.4'
H H 0.0000 0.0000 'International Tables Vol C Tables 4.2.6.8 and 6.1.1.4'
N N 0.0311 0.0180 'International Tables Vol C Tables 4.2.6.8 and 6.1.1.4'
Na Na 0.1353 0.1239 'International Tables Vol C Tables 4.2.6.8 and 6.1.1.4'
O O 0.0492 0.0322 'International Tables Vol C Tables 4.2.6.8 and 6.1.1.4'
Si Si 0.2541 0.3302 'International Tables Vol C Tables 4.2.6.8 and 6.1.1.4'

loop_
_geom_angle_atom_site_label_1
_geom_angle_atom_site_label_2
_geom_angle_atom_site_label_3
_geom_angle
_geom_angle_site_symmetry_1
_geom_angle_site_symmetry_3
_geom_angle_publ_flag
Si3 Si4 Na1 155.28(3) . . ?
N1 Si4 Si3 113.54(6) . . ?
N1 Si4 Na1 42.99(5) . . ?
N1 Si4 C00H 111.35(9) . . ?
N1 Si4 C7 113.41(9) . . ?
C00H Si4 Si3 106.32(7) . . ?
C00H Si4 Na1 92.65(7) . . ?
C00H Si4 C7 104.29(9) . . ?
C7 Si4 Si3 107.26(7) . . ?
C7 Si4 Na1 82.43(7) . . ?
Si2 Si1 Na1 149.59(3) . . ?
Si2 Si1 Na2 105.74(3) . . ?
N1 Si1 Si2 112.53(6) . . ?
N1 Si1 Na1 37.23(5) . . ?
N1 Si1 C8 112.80(8) . . ?
N1 Si1 C1 110.57(9) . . ?
N1 Si1 Na2 43.44(6) . . ?
C8 Si1 Si2 109.41(7) . . ?
C8 Si1 Na1 91.66(6) . . ?
C8 Si1 Na2 143.94(7) . . ?
C1 Si1 Si2 107.45(7) . . ?
C1 Si1 Na1 87.66(6) . . ?
C1 Si1 C8 103.57(9) . . ?
C1 Si1 Na2 72.67(7) . . ?
Na2 Si1 Na1 52.799(19) . . ?
Si6 Si5 Na1 133.54(3) . . ?
N2 Si5 Si6 117.78(6) . . ?
N2 Si5 Na1 42.95(5) . . ?
N2 Si5 C10 111.12(9) . . ?
N2 Si5 C9 114.70(9) . . ?
C10 Si5 Si6 104.74(7) . . ?
C10 Si5 Na1 68.29(7) . . ?
C9 Si5 Si6 102.38(7) . . ?
C9 Si5 Na1 124.01(7) . . ?
C9 Si5 C10 104.78(9) . . ?
Si7 Si8 Na1 101.63(3) . . ?
N2 Si8 Si7 110.90(6) . . ?
N2 Si8 Na1 38.30(6) . . ?
N2 Si8 C16 114.24(9) . . ?
N2 Si8 C15 113.03(9) . . ?
C16 Si8 Si7 108.86(7) . . ?
C16 Si8 Na1 146.25(7) . . ?
C15 Si8 Si7 104.00(7) . . ?
C15 Si8 Na1 80.50(7) . . ?
C15 Si8 C16 105.16(10) . . ?
O2 Si7 Si8 110.86(6) . . ?
O2 Si7 C13 108.14(8) . . ?
O2 Si7 C14 106.27(9) . . ?
C13 Si7 Si8 111.95(7) . . ?
C13 Si7 C14 108.86(9) . . ?
C14 Si7 Si8 110.56(7) . . ?
Si5 Si6 Na2 150.40(3) . 2_546 ?
O2 Si6 Si5 113.87(5) . . ?
O2 Si6 C12 106.57(9) . . ?
O2 Si6 C11 107.13(8) . . ?
O2 Si6 Na2 39.28(5) . 2_546 ?
C12 Si6 Si5 107.55(7) . . ?
C12 Si6 Na2 78.20(7) . 2_546 ?
C11 Si6 Si5 113.20(7) . . ?
C11 Si6 C12 108.19(10) . . ?
C11 Si6 Na2 91.29(7) . 2_546 ?
O1 Si3 Si4 109.06(6) . . ?
O1 Si3 C6 108.62(9) . . ?
O1 Si3 C5 105.94(9) . . ?
C6 Si3 Si4 112.58(7) . . ?
C5 Si3 Si4 112.58(7) . . ?
C5 Si3 C6 107.79(10) . . ?
O1 Si2 Si1 108.12(5) . . ?
O1 Si2 C3 106.64(9) . . ?
O1 Si2 C4 107.14(9) . . ?
C3 Si2 Si1 110.63(7) . . ?
C3 Si2 C4 108.74(10) . . ?
C4 Si2 Si1 115.17(8) . . ?
Si4 Na1 Si1 50.767(17) . . ?
Si4 Na1 Si8 111.82(3) . . ?
Si5 Na1 Si4 135.96(3) . . ?
Si5 Na1 Si1 103.66(3) . . ?
Si5 Na1 Si8 50.077(17) . . ?
Si8 Na1 Si1 126.93(3) . . ?
N1 Na1 Si4 29.26(4) . . ?
N1 Na1 Si1 25.55(4) . . ?
N1 Na1 Si5 112.45(5) . . ?
N1 Na1 Si8 112.95(4) . . ?
N1 Na1 Na2 51.47(4) . . ?
N2 Na1 Si4 115.24(5) . . ?
N2 Na1 Si1 107.06(5) . . ?
N2 Na1 Si5 29.27(4) . . ?
N2 Na1 Si8 26.43(4) . . ?
N2 Na1 N1 102.62(6) . . ?
N2 Na1 Na2 51.17(4) . . ?
Na2 Na1 Si4 68.76(2) . . ?
Na2 Na1 Si1 61.50(2) . . ?
Na2 Na1 Si5 67.30(2) . . ?
Na2 Na1 Si8 65.55(2) . . ?
Si3 O1 Si2 130.45(9) . . ?
Si7 O2 Si6 120.86(8) . . ?
Si7 O2 Na2 124.74(7) . 2_546 ?
Si6 O2 Na2 114.11(7) . 2_546 ?
Si4 N1 Na1 107.75(8) . . ?
Si4 N1 Na2 120.13(8) . . ?
Si1 N1 Si4 118.80(9) . . ?
Si1 N1 Na1 117.21(8) . . ?
Si1 N1 Na2 107.97(8) . . ?
Na1 N1 Na2 78.75(5) . . ?
Si5 N2 Si8 114.89(9) . . ?
Si5 N2 Na1 107.77(8) . . ?
Si5 N2 Na2 116.87(8) . . ?
Si8 N2 Na1 115.27(9) . . ?
Si8 N2 Na2 117.20(8) . . ?
Na1 N2 Na2 79.36(5) . . ?
Si1 C8 Na1 168.20(10) . 3_666 ?
Si1 C8 H8A 109.5 . . ?
Si1 C8 H8B 109.5 . . ?
Si1 C8 H8C 109.5 . . ?
Na1 C8 H8A 80.1 3_666 . ?
Na1 C8 H8B 59.8 3_666 . ?
Na1 C8 H8C 72.3 3_666 . ?
H8A C8 H8B 109.5 . . ?
H8A C8 H8C 109.5 . . ?
H8B C8 H8C 109.5 . . ?
Si5 C10 H10A 109.5 . . ?
Si5 C10 H10B 109.5 . . ?
Si5 C10 H10C 109.5 . . ?
H10A C10 H10B 109.5 . . ?
H10A C10 H10C 109.5 . . ?
H10B C10 H10C 109.5 . . ?
Si4 C00H H00A 109.5 . . ?
Si4 C00H H00B 109.5 . . ?
Si4 C00H H00C 109.5 . . ?
H00A C00H H00B 109.5 . . ?
H00A C00H H00C 109.5 . . ?
H00B C00H H00C 109.5 . . ?
Si1 C1 H1A 109.5 . . ?
Si1 C1 H1B 109.5 . . ?
Si1 C1 H1C 109.5 . . ?
H1A C1 H1B 109.5 . . ?
H1A C1 H1C 109.5 . . ?
H1B C1 H1C 109.5 . . ?
Si7 C13 H13A 109.5 . . ?
Si7 C13 H13B 109.5 . . ?
Si7 C13 H13C 109.5 . . ?
H13A C13 H13B 109.5 . . ?
H13A C13 H13C 109.5 . . ?
H13B C13 H13C 109.5 . . ?
Si5 C9 H9A 109.5 . . ?
Si5 C9 H9B 109.5 . . ?
Si5 C9 H9C 109.5 . . ?
H9A C9 H9B 109.5 . . ?
H9A C9 H9C 109.5 . . ?
H9B C9 H9C 109.5 . . ?
Si8 C16 H16A 109.5 . . ?
Si8 C16 H16B 109.5 . . ?
Si8 C16 H16C 109.5 . . ?
H16A C16 H16B 109.5 . . ?
H16A C16 H16C 109.5 . . ?
H16B C16 H16C 109.5 . . ?
Si6 C12 H12A 109.5 . . ?
Si6 C12 H12B 109.5 . . ?
Si6 C12 H12C 109.5 . . ?
H12A C12 H12B 109.5 . . ?
H12A C12 H12C 109.5 . . ?
H12B C12 H12C 109.5 . . ?
Si3 C6 H6A 109.5 . . ?
Si3 C6 H6B 109.5 . . ?
Si3 C6 H6C 109.5 . . ?
H6A C6 H6B 109.5 . . ?
H6A C6 H6C 109.5 . . ?
H6B C6 H6C 109.5 . . ?
Si2 C3 H3A 109.5 . . ?
Si2 C3 H3B 109.5 . . ?
Si2 C3 H3C 109.5 . . ?
H3A C3 H3B 109.5 . . ?
H3A C3 H3C 109.5 . . ?
H3B C3 H3C 109.5 . . ?
Si4 C7 H7A 109.5 . . ?
Si4 C7 H7B 109.5 . . ?
Si4 C7 H7C 109.5 . . ?
H7A C7 H7B 109.5 . . ?
H7A C7 H7C 109.5 . . ?
H7B C7 H7C 109.5 . . ?
Si8 C15 H15A 109.5 . . ?
Si8 C15 H15B 109.5 . . ?
Si8 C15 H15C 109.5 . . ?
H15A C15 H15B 109.5 . . ?
H15A C15 H15C 109.5 . . ?
H15B C15 H15C 109.5 . . ?
Si6 C11 H11A 109.5 . . ?
Si6 C11 H11B 109.5 . . ?
Si6 C11 H11C 109.5 . . ?
H11A C11 H11B 109.5 . . ?
H11A C11 H11C 109.5 . . ?
H11B C11 H11C 109.5 . . ?
Si3 C5 H5A 109.5 . . ?
Si3 C5 H5B 109.5 . . ?
Si3 C5 H5C 109.5 . . ?
H5A C5 H5B 109.5 . . ?
H5A C5 H5C 109.5 . . ?
H5B C5 H5C 109.5 . . ?
Si7 C14 H14A 109.5 . . ?
Si7 C14 H14B 109.5 . . ?
Si7 C14 H14C 109.5 . . ?
H14A C14 H14B 109.5 . . ?
H14A C14 H14C 109.5 . . ?
H14B C14 H14C 109.5 . . ?
Si2 C4 H4A 109.5 . . ?
Si2 C4 H4B 109.5 . . ?
Si2 C4 H4C 109.5 . . ?
H4A C4 H4B 109.5 . . ?
H4A C4 H4C 109.5 . . ?
H4B C4 H4C 109.5 . . ?
Si1 Na2 Si6 119.05(3) . 2_556 ?
Na1 Na2 Si1 65.70(2) . . ?
Na1 Na2 Si6 148.85(3) . 2_556 ?
O2 Na2 Si1 117.50(4) 2_556 . ?
O2 Na2 Si6 26.61(4) 2_556 2_556 ?
O2 Na2 Na1 174.96(5) 2_556 . ?
O2 Na2 N1 131.08(6) 2_556 . ?
O2 Na2 N2 129.46(6) 2_556 . ?
N1 Na2 Si1 28.58(4) . . ?
N1 Na2 Si6 118.10(5) . 2_556 ?
N1 Na2 Na1 49.78(4) . . ?
N2 Na2 Si1 109.39(4) . . ?
N2 Na2 Si6 130.45(5) . 2_556 ?
N2 Na2 Na1 49.47(4) . . ?
N2 Na2 N1 99.23(6) . . ?

loop_
_geom_bond_atom_site_label_1
_geom_bond_atom_site_label_2
_geom_bond_distance
_geom_bond_site_symmetry_2
_geom_bond_publ_flag
Si4 Si3 2.3676(7) . ?
Si4 Na1 3.3370(10) . ?
Si4 N1 1.7125(17) . ?
Si4 C00H 1.8825(19) . ?
Si4 C7 1.8941(19) . ?
Si1 Si2 2.3757(7) . ?
Si1 Na1 3.5116(10) . ?
Si1 N1 1.7033(16) . ?
Si1 C8 1.9036(19) . ?
Si1 C1 1.887(2) . ?
Si1 Na2 3.3863(9) . ?
Si5 Si6 2.3812(7) . ?
Si5 Na1 3.3172(10) . ?
Si5 N2 1.7034(17) . ?
Si5 C10 1.8932(19) . ?
Si5 C9 1.882(2) . ?
Si8 Si7 2.3555(7) . ?
Si8 Na1 3.4635(9) . ?
Si8 N2 1.7049(16) . ?
Si8 C16 1.8820(19) . ?
Si8 C15 1.878(2) . ?
Si7 O2 1.6854(14) . ?
Si7 C13 1.8637(19) . ?
Si7 C14 1.875(2) . ?
Si6 O2 1.6858(14) . ?
Si6 C12 1.872(2) . ?
Si6 C11 1.870(2) . ?
Si6 Na2 3.4351(9) 2_546 ?
Si3 O1 1.6525(14) . ?
Si3 C6 1.8744(19) . ?
Si3 C5 1.873(2) . ?
Si2 O1 1.6571(14) . ?
Si2 C3 1.865(2) . ?
Si2 C4 1.8736(19) . ?
Na1 N1 2.3892(17) . ?
Na1 N2 2.3736(17) . ?
Na1 Na2 3.0690(10) . ?
O2 Na2 2.3825(15) 2_546 ?
N1 Na2 2.4480(16) . ?
N2 Na2 2.4324(17) . ?
C8 H8A 0.9800 . ?
C8 H8B 0.9800 . ?
C8 H8C 0.9800 . ?
C10 H10A 0.9800 . ?
C10 H10B 0.9800 . ?
C10 H10C 0.9800 . ?
C00H H00A 0.9800 . ?
C00H H00B 0.9800 . ?
C00H H00C 0.9800 . ?
C1 H1A 0.9800 . ?
C1 H1B 0.9800 . ?
C1 H1C 0.9800 . ?
C13 H13A 0.9800 . ?
C13 H13B 0.9800 . ?
C13 H13C 0.9800 . ?
C9 H9A 0.9800 . ?
C9 H9B 0.9800 . ?
C9 H9C 0.9800 . ?
C16 H16A 0.9800 . ?
C16 H16B 0.9800 . ?
C16 H16C 0.9800 . ?
C12 H12A 0.9800 . ?
C12 H12B 0.9800 . ?
C12 H12C 0.9800 . ?
C6 H6A 0.9800 . ?
C6 H6B 0.9800 . ?
C6 H6C 0.9800 . ?
C3 H3A 0.9800 . ?
C3 H3B 0.9800 . ?
C3 H3C 0.9800 . ?
C7 H7A 0.9800 . ?
C7 H7B 0.9800 . ?
C7 H7C 0.9800 . ?
C15 H15A 0.9800 . ?
C15 H15B 0.9800 . ?
C15 H15C 0.9800 . ?
C11 H11A 0.9800 . ?
C11 H11B 0.9800 . ?
C11 H11C 0.9800 . ?
C5 H5A 0.9800 . ?
C5 H5B 0.9800 . ?
C5 H5C 0.9800 . ?
C14 H14A 0.9800 . ?
C14 H14B 0.9800 . ?
C14 H14C 0.9800 . ?
C4 H4A 0.9800 . ?
C4 H4B 0.9800 . ?
C4 H4C 0.9800 . ?
